data_4332693
loop_
_publ_author_name
'Han, Hua'
'Elsmaili, Mona'
'Johnson, Samuel A.'

_publ_section_title
;
 Diligating Tripodal Amido-Phosphine Ligands:&#x00A0; the Effect of a
 Proximal Antipodal Early Transition Metal on Phosphine Donor Ability in a
 Building Block for Heterometallic Complexes
;
_journal_issue 18
_journal_name_full 'Inorganic Chemistry'
_journal_page_first 7435
_journal_page_last 7445
_journal_paper_doi 10.1021/ic060692d
_journal_volume 45
_journal_year 2006
_chemical_formula_sum 'C25 H30 N4 P Ta'
_chemical_formula_weight 598.45
_chemical_name_systematic
;
 ?
;
_space_group_IT_number 15
_symmetry_cell_setting monoclinic
_symmetry_space_group_name_Hall '-C 2yc'
_symmetry_space_group_name_H-M 'C 1 2/c 1'
_atom_sites_solution_hydrogens geom
_atom_sites_solution_primary direct
_atom_sites_solution_secondary difmap
_audit_creation_method SHELXL-97
_cell_angle_alpha 90.00
_cell_angle_beta 131.3410(10)
_cell_angle_gamma 90.00
_cell_formula_units_Z 8
_cell_length_a 27.980(3)
_cell_length_b 11.7166(12)
_cell_length_c 19.371(2)
_cell_measurement_temperature 173(2)
_cell_volume 4767.8(9)
_computing_structure_refinement 'SHELXL-97 (Sheldrick, 1997)'
_diffrn_ambient_temperature 173(2)
_diffrn_measured_fraction_theta_full 0.988
_diffrn_measured_fraction_theta_max 0.988
_diffrn_radiation_monochromator graphite
_diffrn_radiation_source 'fine-focus sealed tube'
_diffrn_radiation_type MoK\a
_diffrn_radiation_wavelength 0.71073
_diffrn_reflns_av_R_equivalents 0.0213
_diffrn_reflns_av_sigmaI/netI 0.0173
_diffrn_reflns_limit_h_max 35
_diffrn_reflns_limit_h_min -36
_diffrn_reflns_limit_k_max 15
_diffrn_reflns_limit_k_min -14
_diffrn_reflns_limit_l_max 25
_diffrn_reflns_limit_l_min -24
_diffrn_reflns_number 26207
_diffrn_reflns_theta_full 27.50
_diffrn_reflns_theta_max 27.50
_diffrn_reflns_theta_min 2.78
_exptl_absorpt_coefficient_mu 4.697
_exptl_absorpt_correction_T_max 0.4535
_exptl_absorpt_correction_T_min 0.3331
_exptl_absorpt_correction_type multi-scan
_exptl_absorpt_process_details 'SADABS, BRUKER 2001'
_exptl_crystal_colour yellow
_exptl_crystal_density_diffrn 1.667
_exptl_crystal_density_method 'not measured'
_exptl_crystal_description block
_exptl_crystal_F_000 2368
_exptl_crystal_size_max 0.30
_exptl_crystal_size_mid 0.30
_exptl_crystal_size_min 0.20
_refine_diff_density_max 1.404
_refine_diff_density_min -0.321
_refine_diff_density_rms 0.075
_refine_ls_extinction_method none
_refine_ls_goodness_of_fit_ref 1.040
_refine_ls_hydrogen_treatment constr
_refine_ls_matrix_type full
_refine_ls_number_parameters 283
_refine_ls_number_reflns 5417
_refine_ls_number_restraints 0
_refine_ls_restrained_S_all 1.040
_refine_ls_R_factor_all 0.0216
_refine_ls_R_factor_gt 0.0181
_refine_ls_shift/su_max 0.012
_refine_ls_shift/su_mean 0.000
_refine_ls_structure_factor_coef Fsqd
_refine_ls_weighting_details 'calc w=1/[\s^2^(Fo^2^)+(0.0240P)^2^+6.1713P] where P=(Fo^2^+2Fc^2^)/3'
_refine_ls_weighting_scheme calc
_refine_ls_wR_factor_gt 0.0442
_refine_ls_wR_factor_ref 0.0457
_reflns_number_gt 4874
_reflns_number_total 5417
_reflns_threshold_expression >2sigma(I)
_cod_data_source_file ic060692dsup3.cif
_cod_data_source_block phtam
_cod_original_cell_volume 4767.9(8)
_cod_original_sg_symbol_H-M 'C 2/c'
_cod_database_code 4332693

loop_
_symmetry_equiv_pos_as_xyz
'x, y, z'
'-x, y, -z+1/2'
'x+1/2, y+1/2, z'
'-x+1/2, y+1/2, -z+1/2'
'-x, -y, -z'
'x, -y, z-1/2'
'-x+1/2, -y+1/2, -z'
'x+1/2, -y+1/2, z-1/2'

loop_
_atom_site_label
_atom_site_type_symbol
_atom_site_fract_x
_atom_site_fract_y
_atom_site_fract_z
_atom_site_U_iso_or_equiv
_atom_site_adp_type
_atom_site_occupancy
_atom_site_symmetry_multiplicity
_atom_site_calc_flag
_atom_site_refinement_flags
C1 C 1.23027(12) 1.1080(2) 1.30791(17) 0.0372(6) Uani 1 1 d .
H1A H 1.2079 1.0529 1.3167 0.045 Uiso 1 1 calc R
H1B H 1.2641 1.1439 1.3684 0.045 Uiso 1 1 calc R
C2 C 1.29883(11) 1.1371(2) 1.24239(17) 0.0359(5) Uani 1 1 d .
H2A H 1.3294 1.1856 1.2971 0.043 Uiso 1 1 calc R
H2B H 1.3232 1.0980 1.2288 0.043 Uiso 1 1 calc R
C3 C 1.20480(12) 0.9505(2) 1.16692(18) 0.0386(6) Uani 1 1 d .
H3A H 1.2232 0.9167 1.1421 0.046 Uiso 1 1 calc R
H3B H 1.1902 0.8865 1.1823 0.046 Uiso 1 1 calc R
C4 C 1.16272(10) 1.2683(2) 1.27824(15) 0.0279(5) Uani 1 1 d .
C5 C 1.12258(11) 1.3597(2) 1.22426(16) 0.0295(5) Uani 1 1 d .
H5 H 1.1112 1.3738 1.1667 0.035 Uiso 1 1 calc R
C6 C 1.09921(12) 1.4298(2) 1.25305(18) 0.0356(5) Uani 1 1 d .
H6 H 1.0712 1.4903 1.2144 0.043 Uiso 1 1 calc R
C7 C 1.11592(14) 1.4135(3) 1.33729(19) 0.0449(6) Uani 1 1 d .
H7 H 1.0999 1.4623 1.3571 0.054 Uiso 1 1 calc R
C8 C 1.15628(15) 1.3248(3) 1.3917(2) 0.0479(7) Uani 1 1 d .
H8 H 1.1685 1.3132 1.4501 0.057 Uiso 1 1 calc R
C9 C 1.17956(13) 1.2520(3) 1.36340(17) 0.0404(6) Uani 1 1 d .
H9 H 1.2070 1.1909 1.4020 0.049 Uiso 1 1 calc R
C10 C 1.27765(12) 1.2874(2) 1.13725(16) 0.0312(5) Uani 1 1 d .
C11 C 1.23574(13) 1.3461(2) 1.05415(17) 0.0340(5) Uani 1 1 d .
H11 H 1.1912 1.3371 1.0178 0.041 Uiso 1 1 calc R
C12 C 1.25802(15) 1.4167(2) 1.0240(2) 0.0426(6) Uani 1 1 d .
H12 H 1.2287 1.4550 0.9667 0.051 Uiso 1 1 calc R
C13 C 1.32287(15) 1.4326(3) 1.0764(2) 0.0482(7) Uani 1 1 d .
H13 H 1.3381 1.4819 1.0558 0.058 Uiso 1 1 calc R
C14 C 1.36476(15) 1.3758(3) 1.1588(2) 0.0507(7) Uani 1 1 d .
H14 H 1.4093 1.3861 1.1952 0.061 Uiso 1 1 calc R
C15 C 1.34269(13) 1.3035(2) 1.1895(2) 0.0412(6) Uani 1 1 d .
H15 H 1.3722 1.2648 1.2465 0.049 Uiso 1 1 calc R
C16 C 1.09746(13) 0.9559(2) 1.01469(17) 0.0358(5) Uani 1 1 d .
C17 C 1.03789(16) 1.0052(3) 0.9574(2) 0.0624(10) Uani 1 1 d .
H17 H 1.0318 1.0771 0.9732 0.075 Uiso 1 1 calc R
C18 C 0.98650(18) 0.9513(3) 0.8765(3) 0.0772(12) Uani 1 1 d .
H18 H 0.9458 0.9865 0.8377 0.093 Uiso 1 1 calc R
C19 C 0.99493(19) 0.8469(3) 0.8531(3) 0.0654(10) Uani 1 1 d .
H19 H 0.9609 0.8118 0.7963 0.079 Uiso 1 1 calc R
C20 C 1.0517(2) 0.7959(4) 0.9115(3) 0.0773(13) Uani 1 1 d .
H20 H 1.0568 0.7216 0.8976 0.093 Uiso 1 1 calc R
C21 C 1.10359(17) 0.8489(3) 0.9924(3) 0.0620(9) Uani 1 1 d .
H21 H 1.1434 0.8107 1.0324 0.074 Uiso 1 1 calc R
C22 C 1.05439(11) 1.3377(2) 0.96336(15) 0.0280(5) Uani 1 1 d .
C23 C 1.07449(12) 1.4628(2) 0.98304(17) 0.0369(6) Uani 1 1 d .
H23A H 1.0836 1.4866 1.0392 0.055 Uiso 1 1 calc R
H23B H 1.0400 1.5098 0.9314 0.055 Uiso 1 1 calc R
H23C H 1.1127 1.4724 0.9912 0.055 Uiso 1 1 calc R
C24 C 0.99617(12) 1.3211(2) 0.95424(19) 0.0391(6) Uani 1 1 d .
H24A H 0.9827 1.2411 0.9397 0.059 Uiso 1 1 calc R
H24B H 0.9614 1.3701 0.9049 0.059 Uiso 1 1 calc R
H24C H 1.0072 1.3416 1.0123 0.059 Uiso 1 1 calc R
C25 C 1.03875(13) 1.3004(2) 0.87447(16) 0.0389(6) Uani 1 1 d .
H25A H 1.0280 1.2190 0.8639 0.058 Uiso 1 1 calc R
H25B H 1.0758 1.3138 0.8801 0.058 Uiso 1 1 calc R
H25C H 1.0025 1.3446 0.8227 0.058 Uiso 1 1 calc R
N1 N 1.18434(9) 1.19812(17) 1.24538(13) 0.0292(4) Uani 1 1 d .
N2 N 1.25283(9) 1.21383(17) 1.16444(13) 0.0290(4) Uani 1 1 d .
N3 N 1.14857(10) 1.01706(17) 1.09311(14) 0.0313(4) Uani 1 1 d .
N4 N 1.10671(8) 1.26810(16) 1.03909(12) 0.0251(4) Uani 1 1 d .
P1 P 1.26984(3) 1.02526(6) 1.27565(5) 0.03743(15) Uani 1 1 d .
Ta1 Ta 1.169169(4) 1.180538(8) 1.129327(6) 0.02499(4) Uani 1 1 d .

loop_
_atom_site_aniso_label
_atom_site_aniso_U_11
_atom_site_aniso_U_22
_atom_site_aniso_U_33
_atom_site_aniso_U_23
_atom_site_aniso_U_13
_atom_site_aniso_U_12
C1 0.0364(13) 0.0406(14) 0.0270(11) 0.0094(10) 0.0177(11) 0.0099(11)
C2 0.0242(12) 0.0387(13) 0.0321(12) 0.0053(11) 0.0131(10) 0.0088(10)
C3 0.0375(14) 0.0293(12) 0.0380(13) 0.0056(11) 0.0203(12) 0.0070(11)
C4 0.0244(11) 0.0309(12) 0.0242(10) -0.0018(9) 0.0143(9) -0.0048(9)
C5 0.0300(12) 0.0312(12) 0.0266(11) 0.0006(9) 0.0184(10) -0.0027(9)
C6 0.0353(13) 0.0335(13) 0.0364(13) -0.0006(10) 0.0230(11) 0.0018(10)
C7 0.0474(16) 0.0533(17) 0.0402(14) -0.0059(13) 0.0317(14) 0.0032(13)
C8 0.0495(17) 0.067(2) 0.0303(13) 0.0015(13) 0.0279(14) 0.0042(14)
C9 0.0380(14) 0.0504(16) 0.0283(12) 0.0076(11) 0.0199(11) 0.0061(12)
C10 0.0313(12) 0.0308(12) 0.0310(12) -0.0062(10) 0.0203(11) 0.0010(10)
C11 0.0351(13) 0.0337(12) 0.0341(13) -0.0016(10) 0.0232(11) 0.0018(10)
C12 0.0554(17) 0.0393(14) 0.0458(15) -0.0024(12) 0.0389(14) -0.0009(13)
C13 0.0606(19) 0.0457(17) 0.0623(19) -0.0087(14) 0.0509(17) -0.0097(14)
C14 0.0430(16) 0.0543(18) 0.0631(19) -0.0139(15) 0.0386(16) -0.0139(14)
C15 0.0322(14) 0.0502(16) 0.0409(15) -0.0005(12) 0.0240(12) 0.0004(11)
C16 0.0394(13) 0.0341(13) 0.0364(13) -0.0001(11) 0.0261(12) -0.0068(11)
C17 0.0506(19) 0.0359(15) 0.0527(18) -0.0009(14) 0.0137(15) -0.0005(14)
C18 0.052(2) 0.058(2) 0.059(2) 0.0032(18) 0.0100(17) -0.0153(17)
C19 0.064(2) 0.070(2) 0.056(2) -0.0244(18) 0.0367(19) -0.0397(19)
C20 0.066(3) 0.070(2) 0.100(3) -0.050(2) 0.057(3) -0.032(2)
C21 0.0476(18) 0.0525(19) 0.079(2) -0.0258(18) 0.0386(19) -0.0102(15)
C22 0.0262(11) 0.0335(12) 0.0191(10) 0.0048(9) 0.0127(9) 0.0082(9)
C23 0.0380(13) 0.0350(13) 0.0308(12) 0.0074(10) 0.0197(11) 0.0098(11)
C24 0.0282(13) 0.0512(16) 0.0324(13) 0.0066(11) 0.0177(11) 0.0094(11)
C25 0.0378(14) 0.0500(16) 0.0224(11) 0.0023(10) 0.0171(11) 0.0103(11)
N1 0.0272(10) 0.0322(10) 0.0223(9) 0.0058(8) 0.0138(8) 0.0046(8)
N2 0.0226(9) 0.0322(10) 0.0253(9) 0.0027(8) 0.0129(8) 0.0056(8)
N3 0.0312(10) 0.0279(10) 0.0295(10) 0.0041(8) 0.0177(9) 0.0042(8)
N4 0.0220(9) 0.0273(9) 0.0209(9) 0.0016(7) 0.0120(8) 0.0037(7)
P1 0.0339(3) 0.0355(4) 0.0316(3) 0.0103(3) 0.0168(3) 0.0126(3)
Ta1 0.02250(5) 0.02602(6) 0.02137(5) 0.00322(3) 0.01233(4) 0.00440(3)

loop_
_atom_type_symbol
_atom_type_description
_atom_type_scat_dispersion_real
_atom_type_scat_dispersion_imag
_atom_type_scat_source
C C 0.0033 0.0016 'International Tables Vol C Tables 4.2.6.8 and 6.1.1.4'
H H 0.0000 0.0000 'International Tables Vol C Tables 4.2.6.8 and 6.1.1.4'
N N 0.0061 0.0033 'International Tables Vol C Tables 4.2.6.8 and 6.1.1.4'
P P 0.1023 0.0942 'International Tables Vol C Tables 4.2.6.8 and 6.1.1.4'
Ta Ta -0.7052 6.5227 'International Tables Vol C Tables 4.2.6.8 and 6.1.1.4'

loop_
_geom_angle_atom_site_label_1
_geom_angle_atom_site_label_2
_geom_angle_atom_site_label_3
_geom_angle
N1 C1 P1 119.04(17)
N2 C2 P1 119.80(17)
N3 C3 P1 118.05(18)
C5 C4 C9 117.8(2)
C5 C4 N1 119.1(2)
C9 C4 N1 123.2(2)
C6 C5 C4 121.1(2)
C5 C6 C7 121.0(2)
C8 C7 C6 118.4(3)
C7 C8 C9 121.6(3)
C8 C9 C4 120.2(3)
C15 C10 C11 118.1(2)
C15 C10 N2 122.8(2)
C11 C10 N2 119.1(2)
C12 C11 C10 121.0(3)
C11 C12 C13 120.7(3)
C14 C13 C12 119.0(3)
C13 C14 C15 120.8(3)
C14 C15 C10 120.5(3)
C21 C16 C17 117.7(3)
C21 C16 N3 123.6(3)
C17 C16 N3 118.7(3)
C16 C17 C18 121.1(3)
C19 C18 C17 119.9(4)
C20 C19 C18 119.0(3)
C19 C20 C21 121.7(4)
C16 C21 C20 120.4(4)
N4 C22 C23 109.08(19)
N4 C22 C24 109.27(19)
C23 C22 C24 109.8(2)
N4 C22 C25 108.83(19)
C23 C22 C25 109.8(2)
C24 C22 C25 110.0(2)
C4 N1 C1 116.80(19)
C4 N1 Ta1 137.42(15)
C1 N1 Ta1 105.77(15)
C10 N2 C2 116.3(2)
C10 N2 Ta1 138.42(16)
C2 N2 Ta1 105.27(15)
C16 N3 C3 116.8(2)
C16 N3 Ta1 135.96(17)
C3 N3 Ta1 107.07(16)
C22 N4 Ta1 178.57(19)
C3 P1 C1 105.77(12)
C3 P1 C2 105.27(12)
C1 P1 C2 103.91(13)
C3 P1 Ta1 66.65(8)
C1 P1 Ta1 66.43(7)
C2 P1 Ta1 65.96(7)
N4 Ta1 N3 110.06(9)
N4 Ta1 N2 113.20(8)
N3 Ta1 N2 108.02(8)
N4 Ta1 N1 112.84(8)
N3 Ta1 N1 106.97(8)
N2 Ta1 N1 105.41(8)
N4 Ta1 P1 177.44(7)
N3 Ta1 P1 67.42(6)
N2 Ta1 P1 68.50(6)
N1 Ta1 P1 68.02(6)

loop_
_geom_bond_atom_site_label_1
_geom_bond_atom_site_label_2
_geom_bond_distance
C1 N1 1.475(3)
C1 P1 1.863(3)
C2 N2 1.476(3)
C2 P1 1.866(3)
C3 N3 1.469(3)
C3 P1 1.858(3)
C4 C5 1.397(3)
C4 C9 1.397(3)
C4 N1 1.398(3)
C5 C6 1.376(3)
C6 C7 1.382(4)
C7 C8 1.376(4)
C8 C9 1.387(4)
C10 C15 1.392(4)
C10 C11 1.395(4)
C10 N2 1.409(3)
C11 C12 1.377(4)
C12 C13 1.387(4)
C13 C14 1.376(5)
C14 C15 1.391(4)
C16 C21 1.374(4)
C16 C17 1.378(4)
C16 N3 1.413(3)
C17 C18 1.394(5)
C18 C19 1.379(6)
C19 C20 1.337(6)
C20 C21 1.394(5)
C22 N4 1.457(3)
C22 C23 1.526(4)
C22 C24 1.530(4)
C22 C25 1.533(3)
N1 Ta1 2.004(2)
N2 Ta1 1.998(2)
N3 Ta1 1.990(2)
N4 Ta1 1.7682(18)
P1 Ta1 2.9548(6)
